data_1549277
loop_
_publ_author_name
'Wang, Long'
'Kehr, Gerald'
'Daniliuc, Constantin G.'
'Brinkk\"otter, Melanie'
'Wiegand, Thomas'
'W\"ubker, Anna-Lena'
'Eckert, Hellmut'
'Liu, Lei'
'Brandenburg, Jan Gerit'
'Grimme, Stefan'
'Erker, Gerhard'

_publ_section_title
;
 Solid state frustrated Lewis pair chemistry.
;
_journal_issue 21
_journal_name_full 'Chemical science'
_journal_page_first 4859
_journal_page_last 4865
_journal_paper_doi 10.1039/c8sc01089g
_journal_volume 9
_journal_year 2018
_chemical_formula_sum 'C38 H37 B Cl4 F15 P'
_chemical_formula_weight 962.25
_space_group_crystal_system orthorhombic
_space_group_IT_number 61
_space_group_name_Hall '-P 2ac 2ab'
_space_group_name_H-M_alt 'P b c a'
_symmetry_space_group_name_Hall '-P 2ac 2ab'
_symmetry_space_group_name_H-M 'P b c a'
_atom_sites_solution_hydrogens geom
_audit_update_record
;
2016-11-04 deposited with the CCDC.
2018-04-23 downloaded from the CCDC.
;
_cell_angle_alpha 90
_cell_angle_beta 90
_cell_angle_gamma 90
_cell_formula_units_Z 8
_cell_length_a 20.8497(8)
_cell_length_b 16.0333(6)
_cell_length_c 23.8954(9)
_cell_measurement_reflns_used 9344
_cell_measurement_temperature 100.(2)
_cell_measurement_theta_max 27.5050
_cell_measurement_theta_min 2.4814
_cell_volume 7988.0(5)
_computing_cell_refinement 'SAINT V8.34A (Bruker AXS Inc., 2013)'
_computing_data_collection
;
APEX2 v.2014.1-1 (Bruker AXS Inc., 2014)

;
_computing_data_reduction 'SAINT V8.34A (Bruker AXS Inc., 2013)'
_computing_molecular_graphics 'XP (Sheldrick, 2014)'
_computing_publication_material 'SHELXL-2014 (Sheldrick, 2014)'
_computing_structure_refinement 'SHELXL-2014 (Sheldrick, 2014)'
_computing_structure_solution 'SHELXL-2014 (Sheldrick, 2014)'
_diffrn_ambient_temperature 100.(2)
_diffrn_detector_area_resol_mean 10.4167
_diffrn_measured_fraction_theta_full 0.999
_diffrn_measured_fraction_theta_max 0.999
_diffrn_measurement_device_type 'Bruker D8 Venture PHOTON 100 CMOS'
_diffrn_measurement_method 'omega and phi scans'
_diffrn_radiation_monochromator 'MX mirror'
_diffrn_radiation_type 'Mo K\a'
_diffrn_radiation_wavelength 0.71073
_diffrn_reflns_av_R_equivalents 0.0516
_diffrn_reflns_av_unetI/netI 0.0141
_diffrn_reflns_limit_h_max 26
_diffrn_reflns_limit_h_min -26
_diffrn_reflns_limit_k_max 20
_diffrn_reflns_limit_k_min -20
_diffrn_reflns_limit_l_max 29
_diffrn_reflns_limit_l_min -29
_diffrn_reflns_number 194744
_diffrn_reflns_theta_full 26.37
_diffrn_reflns_theta_max 26.37
_diffrn_reflns_theta_min 2.34
_diffrn_source 'Mo ImS'
_diffrn_source_type 'micro focus tube'
_exptl_absorpt_coefficient_mu 0.437
_exptl_absorpt_correction_T_max 0.96
_exptl_absorpt_correction_T_min 0.91
_exptl_absorpt_correction_type multi-scan
_exptl_absorpt_process_details
;
Bruker AXS (2014). SADABS, Version 2014/2, Bruker AXS Inc., Madison, Wisconsin,
USA.
;
_exptl_crystal_colour colourless
_exptl_crystal_density_diffrn 1.600
_exptl_crystal_density_method 'not measured'
_exptl_crystal_description prism
_exptl_crystal_F_000 3904
_exptl_crystal_size_max 0.219
_exptl_crystal_size_mid 0.196
_exptl_crystal_size_min 0.098
_refine_diff_density_max 0.653
_refine_diff_density_min -0.742
_refine_ls_extinction_method none
_refine_ls_goodness_of_fit_ref 1.047
_refine_ls_hydrogen_treatment constr
_refine_ls_matrix_type full
_refine_ls_number_parameters 560
_refine_ls_number_reflns 8145
_refine_ls_number_restraints 49
_refine_ls_restrained_S_all 1.056
_refine_ls_R_factor_all 0.0499
_refine_ls_R_factor_gt 0.0405
_refine_ls_shift/su_max 0.001
_refine_ls_shift/su_mean 0.000
_refine_ls_structure_factor_coef Fsqd
_refine_ls_weighting_details 'w=1/[\s^2^(Fo^2^)+(0.0439P)^2^+13.1298P] where P=(Fo^2^+2Fc^2^)/3'
_refine_ls_weighting_scheme calc
_refine_ls_wR_factor_gt 0.0993
_refine_ls_wR_factor_ref 0.1073
_reflns_number_gt 6970
_reflns_number_total 8145
_reflns_threshold_expression 'I > 2\s(I)'
_cod_data_source_file c8sc01089g2.cif
_cod_data_source_block erk8194
_cod_depositor_comments 'Adding full bibliography for 1549275--1549277.cif.'
_cod_database_code 1549277

loop_
_space_group_symop_operation_xyz
'x, y, z'
'-x+1/2, -y, z+1/2'
'-x, y+1/2, -z+1/2'
'x+1/2, -y+1/2, -z'
'-x, -y, -z'
'x-1/2, y, -z-1/2'
'x, -y-1/2, z-1/2'
'-x-1/2, y-1/2, z'

loop_
_atom_site_type_symbol
_atom_site_label
_atom_site_fract_x
_atom_site_fract_y
_atom_site_fract_z
_atom_site_U_iso_or_equiv
_atom_site_adp_type
_atom_site_calc_flag
_atom_site_refinement_flags_adp
_atom_site_refinement_flags_occupancy
_atom_site_refinement_flags_posn
_atom_site_occupancy
_atom_site_disorder_assembly
_atom_site_disorder_group
P P1 0.73783(2) 0.34224(3) 0.37818(2) 0.00941(11) Uani d . . . 1.0 . .
B B1 0.51933(10) 0.62096(13) 0.38160(9) 0.0107(4) Uani d . . . 1.0 . .
F F1 0.52949(5) 0.67975(7) 0.33784(5) 0.0146(2) Uani d . . . 1.0 . .
C C1 0.81541(9) 0.39458(11) 0.37265(8) 0.0118(4) Uani d . . . 1.0 . .
H H1 0.8172 0.4187 0.3341 0.014 Uiso calc U . R 1.0 . .
C C2 0.87299(9) 0.33438(12) 0.37719(9) 0.0157(4) Uani d . . . 1.0 . .
H H2A 0.8758 0.3117 0.4157 0.019 Uiso calc U . R 1.0 . .
H H2B 0.8673 0.2871 0.351 0.019 Uiso calc U . R 1.0 . .
C C3 0.93454(10) 0.38194(13) 0.36291(9) 0.0191(4) Uani d . . . 1.0 . .
H H3A 0.9718 0.344 0.3668 0.023 Uiso calc U . R 1.0 . .
H H3B 0.9326 0.4008 0.3235 0.023 Uiso calc U . R 1.0 . .
C C4 0.94389(10) 0.45728(14) 0.40098(10) 0.0225(5) Uani d . . . 1.0 . .
H H4A 0.9827 0.4882 0.3893 0.027 Uiso calc U . R 1.0 . .
H H4B 0.9504 0.4381 0.44 0.027 Uiso calc U . R 1.0 . .
C C5 0.88567(10) 0.51549(13) 0.39856(9) 0.0190(4) Uani d . . . 1.0 . .
H H5A 0.8918 0.5621 0.4252 0.023 Uiso calc U . R 1.0 . .
H H5B 0.8819 0.5393 0.3605 0.023 Uiso calc U . R 1.0 . .
C C6 0.82394(10) 0.46862(12) 0.41323(9) 0.0160(4) Uani d . . . 1.0 . .
H H6A 0.7867 0.5067 0.4102 0.019 Uiso calc U . R 1.0 . .
H H6B 0.8263 0.4479 0.4522 0.019 Uiso calc U . R 1.0 . .
C C11 0.72396(9) 0.27718(12) 0.31692(8) 0.0125(4) Uani d . . . 1.0 . .
H H11 0.7595 0.2355 0.3147 0.015 Uiso calc U . R 1.0 . .
C C12 0.72457(11) 0.32861(13) 0.26250(8) 0.0197(4) Uani d . . . 1.0 . .
H H12A 0.6913 0.3725 0.2645 0.024 Uiso calc U . R 1.0 . .
H H12B 0.7668 0.3561 0.2581 0.024 Uiso calc U . R 1.0 . .
C C13 0.71173(12) 0.27205(14) 0.21184(9) 0.0251(5) Uani d . . . 1.0 . .
H H13A 0.7109 0.3063 0.1774 0.03 Uiso calc U . R 1.0 . .
H H13B 0.747 0.2311 0.2082 0.03 Uiso calc U . R 1.0 . .
C C14 0.64869(12) 0.22599(14) 0.21754(9) 0.0236(5) Uani d . . . 1.0 . .
H H14A 0.6427 0.1885 0.185 0.028 Uiso calc U . R 1.0 . .
H H14B 0.6129 0.2666 0.2179 0.028 Uiso calc U . R 1.0 . .
C C15 0.64766(11) 0.17498(13) 0.27146(9) 0.0211(4) Uani d . . . 1.0 . .
H H15A 0.6806 0.1307 0.2692 0.025 Uiso calc U . R 1.0 . .
H H15B 0.6053 0.1477 0.2754 0.025 Uiso calc U . R 1.0 . .
C C16 0.66043(10) 0.22906(13) 0.32295(8) 0.0167(4) Uani d . . . 1.0 . .
H H16A 0.6623 0.1932 0.3567 0.02 Uiso calc U . R 1.0 . .
H H16B 0.6247 0.2691 0.3279 0.02 Uiso calc U . R 1.0 . .
C C21 0.72990(9) 0.27735(12) 0.44059(8) 0.0124(4) Uani d . . . 1.0 . .
H H21 0.6839 0.2596 0.4416 0.015 Uiso calc U . R 1.0 . .
C C22 0.76918(10) 0.19580(12) 0.43929(8) 0.0148(4) Uani d . . . 1.0 . .
H H22A 0.761 0.1654 0.404 0.018 Uiso calc U . R 1.0 . .
H H22B 0.8156 0.2085 0.4415 0.018 Uiso calc U . R 1.0 . .
C C23 0.74901(10) 0.14232(12) 0.48938(8) 0.0171(4) Uani d . . . 1.0 . .
H H23A 0.7035 0.126 0.485 0.021 Uiso calc U . R 1.0 . .
H H23B 0.7751 0.0907 0.4899 0.021 Uiso calc U . R 1.0 . .
C C24 0.75728(11) 0.18798(14) 0.54484(9) 0.0219(5) Uani d . . . 1.0 . .
H H24A 0.8035 0.1981 0.5516 0.026 Uiso calc U . R 1.0 . .
H H24B 0.741 0.1525 0.5756 0.026 Uiso calc U . R 1.0 . .
C C25 0.72151(11) 0.27116(13) 0.54513(9) 0.0206(4) Uani d . . . 1.0 . .
H H25A 0.731 0.3012 0.5804 0.025 Uiso calc U . R 1.0 . .
H H25B 0.6748 0.2606 0.5437 0.025 Uiso calc U . R 1.0 . .
C C26 0.74112(10) 0.32543(12) 0.49525(8) 0.0158(4) Uani d . . . 1.0 . .
H H26A 0.787 0.3407 0.4985 0.019 Uiso calc U . R 1.0 . .
H H26B 0.7155 0.3774 0.4951 0.019 Uiso calc U . R 1.0 . .
C C31 0.57719(9) 0.55073(11) 0.38049(8) 0.0104(4) Uani d . . . 1.0 . .
C C32 0.57159(9) 0.47534(12) 0.40843(8) 0.0113(4) Uani d . . . 1.0 . .
F F32 0.51872(5) 0.46048(7) 0.43938(5) 0.0170(2) Uani d . . . 1.0 . .
C C33 0.61710(9) 0.41295(11) 0.40765(8) 0.0112(4) Uani d . . . 1.0 . .
F F33 0.60301(5) 0.34192(7) 0.43516(5) 0.0161(2) Uani d . . . 1.0 . .
C C34 0.67500(9) 0.42150(11) 0.37891(8) 0.0104(4) Uani d . . . 1.0 . .
C C35 0.68066(9) 0.49652(12) 0.34935(8) 0.0114(4) Uani d . . . 1.0 . .
F F35 0.73316(5) 0.51152(7) 0.31770(5) 0.0164(2) Uani d . . . 1.0 . .
C C36 0.63407(9) 0.55752(11) 0.35056(8) 0.0107(4) Uani d . . . 1.0 . .
F F36 0.64739(5) 0.62719(7) 0.32068(5) 0.0161(2) Uani d . . . 1.0 . .
C C41 0.51670(9) 0.67494(11) 0.44045(8) 0.0116(4) Uani d . . . 1.0 . .
C C42 0.47446(9) 0.74220(12) 0.44302(8) 0.0137(4) Uani d . . . 1.0 . .
F F42 0.43533(5) 0.75861(7) 0.39929(5) 0.0178(2) Uani d . . . 1.0 . .
C C43 0.46783(10) 0.79382(12) 0.48884(9) 0.0176(4) Uani d . . . 1.0 . .
F F43 0.42550(6) 0.85730(8) 0.48831(6) 0.0272(3) Uani d . . . 1.0 . .
C C44 0.50391(10) 0.77849(13) 0.53614(9) 0.0200(4) Uani d . . . 1.0 . .
F F44 0.49595(7) 0.82567(9) 0.58221(6) 0.0318(3) Uani d . . . 1.0 . .
C C45 0.54623(10) 0.71273(13) 0.53625(8) 0.0182(4) Uani d . . . 1.0 . .
F F45 0.58020(7) 0.69582(9) 0.58249(5) 0.0275(3) Uani d . . . 1.0 . .
C C46 0.55207(9) 0.66342(12) 0.48890(8) 0.0138(4) Uani d . . . 1.0 . .
F F46 0.59463(6) 0.60001(7) 0.49297(5) 0.0177(2) Uani d . . . 1.0 . .
C C51 0.45092(9) 0.57224(11) 0.36917(8) 0.0119(4) Uani d . . . 1.0 . .
C C52 0.40120(9) 0.55859(11) 0.40706(8) 0.0128(4) Uani d . . . 1.0 . .
F F52 0.40625(6) 0.58330(7) 0.46066(5) 0.0174(2) Uani d . . . 1.0 . .
C C53 0.34444(10) 0.51931(12) 0.39303(9) 0.0163(4) Uani d . . . 1.0 . .
F F53 0.29774(6) 0.50905(8) 0.43121(5) 0.0237(3) Uani d . . . 1.0 . .
C C54 0.33504(10) 0.49125(13) 0.33926(9) 0.0191(4) Uani d . . . 1.0 . .
F F54 0.27968(6) 0.45375(9) 0.32527(6) 0.0295(3) Uani d . . . 1.0 . .
C C55 0.38288(11) 0.50171(13) 0.30060(9) 0.0185(4) Uani d . . . 1.0 . .
F F55 0.37390(7) 0.47445(8) 0.24786(5) 0.0269(3) Uani d . . . 1.0 . .
C C56 0.43924(10) 0.54132(12) 0.31587(8) 0.0151(4) Uani d . . . 1.0 . .
F F56 0.48433(6) 0.54920(8) 0.27558(5) 0.0218(3) Uani d . . . 1.0 . .
C C71 0.6304(2) 0.4745(3) 0.12624(18) 0.0442(13) Uani d U P D 0.670(6) A 1
H H71A 0.6756 0.4563 0.1303 0.053 Uiso calc U P R 0.670(6) A 1
H H71B 0.6052 0.4253 0.1144 0.053 Uiso calc U P R 0.670(6) A 1
Cl Cl1 0.60260(17) 0.5070(3) 0.19153(10) 0.0924(13) Uani d U P D 0.670(6) A 1
Cl Cl2 0.62685(9) 0.5467(2) 0.07484(9) 0.0763(8) Uani d U P D 0.670(6) A 1
C C71A 0.6506(15) 0.5597(17) 0.1713(9) 0.225(16) Uani d U P D 0.330(6) A 2
H H71C 0.6404 0.6082 0.1952 0.27 Uiso calc U P R 0.330(6) A 2
H H71D 0.6952 0.5424 0.1793 0.27 Uiso calc U P R 0.330(6) A 2
Cl Cl1A 0.6450(4) 0.5877(5) 0.1043(5) 0.140(4) Uani d U P D 0.330(6) A 2
Cl Cl2A 0.6003(3) 0.4803(7) 0.1872(3) 0.122(3) Uani d U P D 0.330(6) A 2
C C72 0.53813(14) 0.75008(19) 0.21522(12) 0.0407(7) Uani d . . . 1.0 . .
H H72A 0.5257 0.7244 0.2513 0.049 Uiso calc U . R 1.0 . .
H H72B 0.5272 0.7104 0.1849 0.049 Uiso calc U . R 1.0 . .
Cl Cl3 0.62127(4) 0.76878(5) 0.21486(3) 0.04610(18) Uani d . . . 1.0 . .
Cl Cl4 0.49491(3) 0.84367(5) 0.20558(4) 0.04753(19) Uani d . . . 1.0 . .

loop_
_atom_site_aniso_label
_atom_site_aniso_U_11
_atom_site_aniso_U_22
_atom_site_aniso_U_33
_atom_site_aniso_U_12
_atom_site_aniso_U_13
_atom_site_aniso_U_23
P1 0.0089(2) 0.0085(2) 0.0109(2) 0.00050(17) 0.00002(17) -0.00048(17)
B1 0.0091(9) 0.0110(9) 0.0119(10) 0.0019(8) 0.0010(8) 0.0017(8)
F1 0.0154(6) 0.0131(5) 0.0153(5) 0.0030(4) 0.0023(4) 0.0049(4)
C1 0.0094(9) 0.0106(8) 0.0155(9) -0.0010(7) -0.0003(7) -0.0003(7)
C2 0.0122(9) 0.0125(9) 0.0223(10) 0.0021(7) -0.0004(8) 0.0010(8)
C3 0.0104(9) 0.0177(10) 0.0291(11) 0.0030(8) -0.0001(8) 0.0027(9)
C4 0.0126(10) 0.0238(11) 0.0312(12) -0.0037(8) -0.0044(9) 0.0014(9)
C5 0.0184(10) 0.0148(10) 0.0238(11) -0.0052(8) -0.0004(8) -0.0033(8)
C6 0.0154(10) 0.0140(9) 0.0185(10) -0.0021(8) -0.0002(8) -0.0035(8)
C11 0.0147(9) 0.0104(8) 0.0122(9) -0.0006(7) -0.0012(7) -0.0020(7)
C12 0.0290(11) 0.0182(10) 0.0119(9) -0.0078(9) 0.0001(8) 0.0006(8)
C13 0.0394(13) 0.0241(11) 0.0118(10) -0.0097(10) 0.0002(9) -0.0021(8)
C14 0.0321(12) 0.0231(11) 0.0154(10) -0.0073(9) -0.0085(9) -0.0014(8)
C15 0.0249(11) 0.0190(10) 0.0194(10) -0.0092(9) -0.0042(9) -0.0018(8)
C16 0.0176(10) 0.0177(10) 0.0149(10) -0.0058(8) -0.0020(8) 0.0005(8)
C21 0.0138(9) 0.0114(9) 0.0119(9) 0.0014(7) 0.0004(7) 0.0019(7)
C22 0.0162(9) 0.0131(9) 0.0150(9) 0.0043(7) 0.0010(8) 0.0017(7)
C23 0.0202(10) 0.0129(9) 0.0183(10) 0.0016(8) -0.0004(8) 0.0035(8)
C24 0.0284(12) 0.0206(10) 0.0167(10) 0.0017(9) -0.0009(9) 0.0056(8)
C25 0.0286(11) 0.0198(10) 0.0134(10) 0.0016(9) 0.0036(8) 0.0004(8)
C26 0.0211(10) 0.0133(9) 0.0131(9) 0.0006(8) -0.0004(8) -0.0015(7)
C31 0.0099(8) 0.0107(8) 0.0104(8) 0.0001(7) -0.0014(7) -0.0008(7)
C32 0.0080(8) 0.0143(9) 0.0115(9) 0.0000(7) 0.0023(7) 0.0005(7)
F32 0.0104(5) 0.0185(6) 0.0221(6) 0.0029(4) 0.0072(5) 0.0092(5)
C33 0.0118(9) 0.0090(8) 0.0128(9) -0.0022(7) 0.0002(7) 0.0030(7)
F33 0.0137(6) 0.0111(5) 0.0235(6) 0.0009(4) 0.0044(5) 0.0086(5)
C34 0.0085(8) 0.0092(8) 0.0135(9) 0.0014(7) -0.0001(7) -0.0006(7)
C35 0.0081(8) 0.0126(9) 0.0136(9) -0.0019(7) 0.0028(7) -0.0002(7)
F35 0.0111(6) 0.0159(6) 0.0224(6) 0.0023(4) 0.0077(5) 0.0070(5)
C36 0.0120(9) 0.0076(8) 0.0126(9) -0.0016(7) -0.0004(7) 0.0018(7)
F36 0.0137(6) 0.0105(5) 0.0240(6) 0.0008(4) 0.0047(5) 0.0074(5)
C41 0.0096(9) 0.0105(8) 0.0146(9) -0.0029(7) 0.0022(7) 0.0005(7)
C42 0.0109(9) 0.0138(9) 0.0163(9) -0.0016(7) 0.0011(7) 0.0010(7)
F42 0.0151(6) 0.0178(6) 0.0204(6) 0.0058(5) -0.0024(5) -0.0006(5)
C43 0.0150(10) 0.0141(9) 0.0237(11) 0.0010(8) 0.0045(8) -0.0027(8)
F43 0.0264(7) 0.0217(6) 0.0334(7) 0.0111(5) 0.0034(6) -0.0091(6)
C44 0.0219(11) 0.0201(10) 0.0181(10) -0.0046(8) 0.0053(8) -0.0091(8)
F44 0.0370(8) 0.0352(8) 0.0231(7) 0.0049(6) 0.0016(6) -0.0156(6)
C45 0.0170(10) 0.0242(10) 0.0133(9) -0.0051(8) -0.0013(8) 0.0007(8)
F45 0.0284(7) 0.0390(8) 0.0152(6) 0.0021(6) -0.0064(5) -0.0038(6)
C46 0.0103(9) 0.0131(9) 0.0179(10) -0.0011(7) 0.0024(7) 0.0015(7)
F46 0.0167(6) 0.0193(6) 0.0170(6) 0.0048(5) -0.0040(5) 0.0011(5)
C51 0.0105(9) 0.0099(8) 0.0152(9) 0.0041(7) -0.0017(7) 0.0007(7)
C52 0.0142(9) 0.0099(8) 0.0142(9) 0.0016(7) -0.0021(7) -0.0006(7)
F52 0.0184(6) 0.0212(6) 0.0126(6) -0.0051(5) 0.0027(5) -0.0030(5)
C53 0.0137(10) 0.0143(9) 0.0209(10) -0.0013(7) 0.0035(8) -0.0014(8)
F53 0.0180(6) 0.0258(7) 0.0273(7) -0.0094(5) 0.0082(5) -0.0047(5)
C54 0.0150(10) 0.0152(9) 0.0271(11) -0.0031(8) -0.0046(8) -0.0034(8)
F54 0.0204(7) 0.0342(7) 0.0339(7) -0.0109(6) -0.0044(6) -0.0110(6)
C55 0.0233(11) 0.0180(10) 0.0142(10) 0.0034(8) -0.0038(8) -0.0055(8)
F55 0.0308(7) 0.0324(7) 0.0176(6) -0.0020(6) -0.0061(5) -0.0102(5)
C56 0.0150(9) 0.0156(9) 0.0145(9) 0.0038(8) 0.0018(8) 0.0002(7)
F56 0.0215(6) 0.0288(7) 0.0151(6) -0.0001(5) 0.0040(5) -0.0038(5)
C71 0.023(2) 0.061(3) 0.049(3) 0.0119(19) -0.0060(18) -0.013(2)
Cl1 0.095(2) 0.145(3) 0.0375(10) 0.0313(18) 0.0134(10) -0.0125(14)
Cl2 0.0583(10) 0.1038(17) 0.0668(11) -0.0083(10) 0.0235(8) 0.0256(10)
C71A 0.217(18) 0.221(18) 0.236(18) -0.011(10) 0.015(10) 0.003(10)
Cl1A 0.110(5) 0.102(4) 0.207(8) 0.022(4) 0.070(5) 0.053(5)
Cl2A 0.042(2) 0.194(7) 0.130(5) -0.025(3) -0.032(3) 0.102(5)
C72 0.0451(16) 0.0457(16) 0.0314(14) -0.0177(13) -0.0092(12) 0.0115(12)
Cl3 0.0406(4) 0.0543(4) 0.0434(4) -0.0027(3) -0.0102(3) 0.0114(3)
Cl4 0.0306(3) 0.0519(4) 0.0601(5) -0.0127(3) -0.0050(3) 0.0082(4)

loop_
_atom_type_symbol
_atom_type_description
_atom_type_scat_dispersion_real
_atom_type_scat_dispersion_imag
_atom_type_scat_source
C C 0.0033 0.0016 'International Tables Vol C Tables 4.2.6.8 and 6.1.1.4'
H H 0.0000 0.0000 'International Tables Vol C Tables 4.2.6.8 and 6.1.1.4'
B B 0.0013 0.0007 'International Tables Vol C Tables 4.2.6.8 and 6.1.1.4'
F F 0.0171 0.0103 'International Tables Vol C Tables 4.2.6.8 and 6.1.1.4'
P P 0.1023 0.0942 'International Tables Vol C Tables 4.2.6.8 and 6.1.1.4'
Cl Cl 0.1484 0.1585 'International Tables Vol C Tables 4.2.6.8 and 6.1.1.4'

loop_
_geom_angle_atom_site_label_1
_geom_angle_atom_site_label_2
_geom_angle_atom_site_label_3
_geom_angle
C11 P1 C34 107.01(9)
C11 P1 C21 108.41(9)
C34 P1 C21 108.90(9)
C11 P1 C1 110.23(9)
C34 P1 C1 108.44(9)
C21 P1 C1 113.64(9)
F1 B1 C31 109.33(15)
F1 B1 C41 106.47(15)
C31 B1 C41 113.29(15)
F1 B1 C51 108.02(15)
C31 B1 C51 107.78(15)
C41 B1 C51 111.82(15)
C6 C1 C2 110.31(16)
C6 C1 P1 114.21(13)
C2 C1 P1 113.33(13)
C6 C1 H1 106.1
C2 C1 H1 106.1
P1 C1 H1 106.1
C3 C2 C1 108.94(15)
C3 C2 H2A 109.9
C1 C2 H2A 109.9
C3 C2 H2B 109.9
C1 C2 H2B 109.9
H2A C2 H2B 108.3
C4 C3 C2 111.63(17)
C4 C3 H3A 109.3
C2 C3 H3A 109.3
C4 C3 H3B 109.3
C2 C3 H3B 109.3
H3A C3 H3B 108.0
C3 C4 C5 111.03(17)
C3 C4 H4A 109.4
C5 C4 H4A 109.4
C3 C4 H4B 109.4
C5 C4 H4B 109.4
H4A C4 H4B 108.0
C6 C5 C4 110.99(17)
C6 C5 H5A 109.4
C4 C5 H5A 109.4
C6 C5 H5B 109.4
C4 C5 H5B 109.4
H5A C5 H5B 108.0
C5 C6 C1 109.31(16)
C5 C6 H6A 109.8
C1 C6 H6A 109.8
C5 C6 H6B 109.8
C1 C6 H6B 109.8
H6A C6 H6B 108.3
C16 C11 C12 110.76(16)
C16 C11 P1 110.40(13)
C12 C11 P1 111.77(13)
C16 C11 H11 107.9
C12 C11 H11 107.9
P1 C11 H11 107.9
C13 C12 C11 110.36(17)
C13 C12 H12A 109.6
C11 C12 H12A 109.6
C13 C12 H12B 109.6
C11 C12 H12B 109.6
H12A C12 H12B 108.1
C14 C13 C12 111.62(18)
C14 C13 H13A 109.3
C12 C13 H13A 109.3
C14 C13 H13B 109.3
C12 C13 H13B 109.3
H13A C13 H13B 108.0
C13 C14 C15 110.47(18)
C13 C14 H14A 109.6
C15 C14 H14A 109.6
C13 C14 H14B 109.6
C15 C14 H14B 109.6
H14A C14 H14B 108.1
C14 C15 C16 111.90(17)
C14 C15 H15A 109.2
C16 C15 H15A 109.2
C14 C15 H15B 109.2
C16 C15 H15B 109.2
H15A C15 H15B 107.9
C15 C16 C11 111.02(17)
C15 C16 H16A 109.4
C11 C16 H16A 109.4
C15 C16 H16B 109.4
C11 C16 H16B 109.4
H16A C16 H16B 108.0
C26 C21 C22 111.22(16)
C26 C21 P1 113.28(13)
C22 C21 P1 114.73(13)
C26 C21 H21 105.6
C22 C21 H21 105.6
P1 C21 H21 105.6
C23 C22 C21 108.23(16)
C23 C22 H22A 110.1
C21 C22 H22A 110.1
C23 C22 H22B 110.1
C21 C22 H22B 110.1
H22A C22 H22B 108.4
C24 C23 C22 112.32(17)
C24 C23 H23A 109.1
C22 C23 H23A 109.1
C24 C23 H23B 109.1
C22 C23 H23B 109.1
H23A C23 H23B 107.9
C23 C24 C25 111.59(17)
C23 C24 H24A 109.3
C25 C24 H24A 109.3
C23 C24 H24B 109.3
C25 C24 H24B 109.3
H24A C24 H24B 108.0
C24 C25 C26 111.23(17)
C24 C25 H25A 109.4
C26 C25 H25A 109.4
C24 C25 H25B 109.4
C26 C25 H25B 109.4
H25A C25 H25B 108.0
C25 C26 C21 109.66(16)
C25 C26 H26A 109.7
C21 C26 H26A 109.7
C25 C26 H26B 109.7
C21 C26 H26B 109.7
H26A C26 H26B 108.2
C32 C31 C36 112.86(17)
C32 C31 B1 121.72(16)
C36 C31 B1 125.36(16)
F32 C32 C33 116.22(16)
F32 C32 C31 119.15(16)
C33 C32 C31 124.62(17)
F33 C33 C32 117.16(16)
F33 C33 C34 120.78(16)
C32 C33 C34 122.05(17)
C33 C34 C35 113.93(16)
C33 C34 P1 123.86(14)
C35 C34 P1 122.20(14)
F35 C35 C36 117.12(16)
F35 C35 C34 120.23(16)
C36 C35 C34 122.66(17)
F36 C36 C35 115.44(16)
F36 C36 C31 120.73(16)
C35 C36 C31 123.82(17)
C46 C41 C42 113.75(17)
C46 C41 B1 128.60(17)
C42 C41 B1 117.63(17)
F42 C42 C43 115.88(17)
F42 C42 C41 119.87(17)
C43 C42 C41 124.23(19)
F43 C43 C42 120.76(19)
F43 C43 C44 119.96(18)
C42 C43 C44 119.26(19)
F44 C44 C45 120.6(2)
F44 C44 C43 120.18(19)
C45 C44 C43 119.22(19)
F45 C45 C44 119.73(19)
F45 C45 C46 120.76(19)
C44 C45 C46 119.49(19)
F46 C46 C41 120.63(17)
F46 C46 C45 115.32(17)
C41 C46 C45 124.03(18)
C56 C51 C52 114.17(18)
C56 C51 B1 119.00(17)
C52 C51 B1 126.82(17)
F52 C52 C53 115.62(17)
F52 C52 C51 120.95(17)
C53 C52 C51 123.43(18)
F53 C53 C54 119.39(18)
F53 C53 C52 120.75(18)
C54 C53 C52 119.86(19)
F54 C54 C55 120.82(19)
F54 C54 C53 120.09(19)
C55 C54 C53 119.09(19)
F55 C55 C54 119.35(19)
F55 C55 C56 120.88(19)
C54 C55 C56 119.76(19)
F56 C56 C55 116.45(17)
F56 C56 C51 119.88(18)
C55 C56 C51 123.67(19)
Cl2 C71 Cl1 115.5(3)
Cl2 C71 H71A 108.4
Cl1 C71 H71A 108.4
Cl2 C71 H71B 108.4
Cl1 C71 H71B 108.4
H71A C71 H71B 107.5
Cl1A C71A Cl2A 112.1(13)
Cl1A C71A H71C 109.2
Cl2A C71A H71C 109.2
Cl1A C71A H71D 109.2
Cl2A C71A H71D 109.2
H71C C71A H71D 107.9
Cl3 C72 Cl4 110.94(15)
Cl3 C72 H72A 109.5
Cl4 C72 H72A 109.5
Cl3 C72 H72B 109.5
Cl4 C72 H72B 109.5
H72A C72 H72B 108.0

loop_
_geom_bond_atom_site_label_1
_geom_bond_atom_site_label_2
_geom_bond_distance
P1 C11 1.8207(19)
P1 C34 1.8252(18)
P1 C21 1.8259(19)
P1 C1 1.8269(19)
B1 F1 1.424(2)
B1 C31 1.651(3)
B1 C41 1.652(3)
B1 C51 1.653(3)
C1 C6 1.543(3)
C1 C2 1.544(3)
C1 H1 1.0
C2 C3 1.531(3)
C2 H2A 0.99
C2 H2B 0.99
C3 C4 1.525(3)
C3 H3A 0.99
C3 H3B 0.99
C4 C5 1.532(3)
C4 H4A 0.99
C4 H4B 0.99
C5 C6 1.531(3)
C5 H5A 0.99
C5 H5B 0.99
C6 H6A 0.99
C6 H6B 0.99
C11 C16 1.540(3)
C11 C12 1.540(3)
C11 H11 1.0
C12 C13 1.536(3)
C12 H12A 0.99
C12 H12B 0.99
C13 C14 1.514(3)
C13 H13A 0.99
C13 H13B 0.99
C14 C15 1.526(3)
C14 H14A 0.99
C14 H14B 0.99
C15 C16 1.528(3)
C15 H15A 0.99
C15 H15B 0.99
C16 H16A 0.99
C16 H16B 0.99
C21 C26 1.535(3)
C21 C22 1.543(3)
C21 H21 1.0
C22 C23 1.531(3)
C22 H22A 0.99
C22 H22B 0.99
C23 C24 1.524(3)
C23 H23A 0.99
C23 H23B 0.99
C24 C25 1.528(3)
C24 H24A 0.99
C24 H24B 0.99
C25 C26 1.531(3)
C25 H25A 0.99
C25 H25B 0.99
C26 H26A 0.99
C26 H26B 0.99
C31 C32 1.386(3)
C31 C36 1.389(3)
C32 F32 1.349(2)
C32 C33 1.379(3)
C33 F33 1.347(2)
C33 C34 1.396(3)
C34 C35 1.400(3)
C35 F35 1.352(2)
C35 C36 1.379(3)
C36 F36 1.354(2)
C41 C46 1.385(3)
C41 C42 1.394(3)
C42 F42 1.352(2)
C42 C43 1.379(3)
C43 F43 1.347(2)
C43 C44 1.380(3)
C44 F44 1.346(2)
C44 C45 1.375(3)
C45 F45 1.340(2)
C45 C46 1.386(3)
C46 F46 1.353(2)
C51 C56 1.388(3)
C51 C52 1.394(3)
C52 F52 1.345(2)
C52 C53 1.382(3)
C53 F53 1.344(2)
C53 C54 1.375(3)
C54 F54 1.344(2)
C54 C55 1.370(3)
C55 F55 1.347(2)
C55 C56 1.385(3)
C56 F56 1.351(2)
C71 Cl2 1.690(5)
C71 Cl1 1.744(5)
C71 H71A 0.99
C71 H71B 0.99
C71A Cl1A 1.665(16)
C71A Cl2A 1.692(16)
C71A H71C 0.99
C71A H71D 0.99
C72 Cl3 1.759(3)
C72 Cl4 1.766(3)
C72 H72A 0.99
C72 H72B 0.99

loop_
_geom_torsion_atom_site_label_1
_geom_torsion_atom_site_label_2
_geom_torsion_atom_site_label_3
_geom_torsion_atom_site_label_4
_geom_torsion
C11 P1 C1 C6 163.98(14)
C34 P1 C1 C6 47.14(16)
C21 P1 C1 C6 -74.10(16)
C11 P1 C1 C2 -68.55(16)
C34 P1 C1 C2 174.60(14)
C21 P1 C1 C2 53.36(16)
C6 C1 C2 C3 -59.3(2)
P1 C1 C2 C3 171.18(14)
C1 C2 C3 C4 57.4(2)
C2 C3 C4 C5 -56.1(2)
C3 C4 C5 C6 55.9(2)
C4 C5 C6 C1 -57.6(2)
C2 C1 C6 C5 59.8(2)
P1 C1 C6 C5 -171.21(14)
C34 P1 C11 C16 -65.51(15)
C21 P1 C11 C16 51.80(15)
C1 P1 C11 C16 176.76(13)
C34 P1 C11 C12 58.24(16)
C21 P1 C11 C12 175.56(14)
C1 P1 C11 C12 -59.48(16)
C16 C11 C12 C13 -55.6(2)
P1 C11 C12 C13 -179.15(15)
C11 C12 C13 C14 57.2(3)
C12 C13 C14 C15 -56.9(3)
C13 C14 C15 C16 56.0(3)
C14 C15 C16 C11 -55.3(2)
C12 C11 C16 C15 54.9(2)
P1 C11 C16 C15 179.25(14)
C11 P1 C21 C26 179.58(14)
C34 P1 C21 C26 -64.32(16)
C1 P1 C21 C26 56.66(16)
C11 P1 C21 C22 50.38(16)
C34 P1 C21 C22 166.48(13)
C1 P1 C21 C22 -72.53(16)
C26 C21 C22 C23 59.0(2)
P1 C21 C22 C23 -170.76(14)
C21 C22 C23 C24 -56.6(2)
C22 C23 C24 C25 55.2(2)
C23 C24 C25 C26 -54.2(2)
C24 C25 C26 C21 56.1(2)
C22 C21 C26 C25 -59.5(2)
P1 C21 C26 C25 169.57(14)
F1 B1 C31 C32 -163.56(17)
C41 B1 C31 C32 77.9(2)
C51 B1 C31 C32 -46.4(2)
F1 B1 C31 C36 13.3(3)
C41 B1 C31 C36 -105.2(2)
C51 B1 C31 C36 130.52(19)
C36 C31 C32 F32 179.76(16)
B1 C31 C32 F32 -3.0(3)
C36 C31 C32 C33 0.4(3)
B1 C31 C32 C33 177.70(18)
F32 C32 C33 F33 3.4(3)
C31 C32 C33 F33 -177.22(17)
F32 C32 C33 C34 -177.71(17)
C31 C32 C33 C34 1.6(3)
F33 C33 C34 C35 175.87(16)
C32 C33 C34 C35 -2.9(3)
F33 C33 C34 P1 -3.1(3)
C32 C33 C34 P1 178.13(15)
C11 P1 C34 C33 92.81(17)
C21 P1 C34 C33 -24.18(19)
C1 P1 C34 C33 -148.30(16)
C11 P1 C34 C35 -86.04(17)
C21 P1 C34 C35 156.97(16)
C1 P1 C34 C35 32.85(18)
C33 C34 C35 F35 -177.19(16)
P1 C34 C35 F35 1.8(3)
C33 C34 C35 C36 2.4(3)
P1 C34 C35 C36 -178.62(15)
F35 C35 C36 F36 -1.7(2)
C34 C35 C36 F36 178.64(17)
F35 C35 C36 C31 179.11(17)
C34 C35 C36 C31 -0.5(3)
C32 C31 C36 F36 179.91(16)
B1 C31 C36 F36 2.8(3)
C32 C31 C36 C35 -1.0(3)
B1 C31 C36 C35 -178.12(18)
F1 B1 C41 C46 -126.5(2)
C31 B1 C41 C46 -6.3(3)
C51 B1 C41 C46 115.7(2)
F1 B1 C41 C42 52.5(2)
C31 B1 C41 C42 172.69(16)
C51 B1 C41 C42 -65.3(2)
C46 C41 C42 F42 -177.61(16)
B1 C41 C42 F42 3.2(3)
C46 C41 C42 C43 0.4(3)
B1 C41 C42 C43 -178.76(18)
F42 C42 C43 F43 -1.4(3)
C41 C42 C43 F43 -179.46(18)
F42 C42 C43 C44 176.88(18)
C41 C42 C43 C44 -1.2(3)
F43 C43 C44 F44 1.4(3)
C42 C43 C44 F44 -176.84(18)
F43 C43 C44 C45 179.08(18)
C42 C43 C44 C45 0.8(3)
F44 C44 C45 F45 -0.5(3)
C43 C44 C45 F45 -178.14(19)
F44 C44 C45 C46 177.94(18)
C43 C44 C45 C46 0.3(3)
C42 C41 C46 F46 179.27(16)
B1 C41 C46 F46 -1.7(3)
C42 C41 C46 C45 0.8(3)
B1 C41 C46 C45 179.84(19)
F45 C45 C46 F46 -1.3(3)
C44 C45 C46 F46 -179.71(18)
F45 C45 C46 C41 177.26(18)
C44 C45 C46 C41 -1.2(3)
F1 B1 C51 C56 47.5(2)
C31 B1 C51 C56 -70.5(2)
C41 B1 C51 C56 164.37(16)
F1 B1 C51 C52 -131.70(19)
C31 B1 C51 C52 110.3(2)
C41 B1 C51 C52 -14.9(3)
C56 C51 C52 F52 178.42(16)
B1 C51 C52 F52 -2.3(3)
C56 C51 C52 C53 -1.3(3)
B1 C51 C52 C53 178.02(18)
F52 C52 C53 F53 1.3(3)
C51 C52 C53 F53 -178.96(17)
F52 C52 C53 C54 -179.51(18)
C51 C52 C53 C54 0.2(3)
F53 C53 C54 F54 -0.2(3)
C52 C53 C54 F54 -179.34(18)
F53 C53 C54 C55 -179.83(18)
C52 C53 C54 C55 1.0(3)
F54 C54 C55 F55 0.4(3)
C53 C54 C55 F55 -179.91(19)
F54 C54 C55 C56 179.32(19)
C53 C54 C55 C56 -1.0(3)
F55 C55 C56 F56 -1.3(3)
C54 C55 C56 F56 179.83(18)
F55 C55 C56 C51 178.71(18)
C54 C55 C56 C51 -0.1(3)
C52 C51 C56 F56 -178.73(16)
B1 C51 C56 F56 1.9(3)
C52 C51 C56 C55 1.2(3)
B1 C51 C56 C55 -178.09(18)
